data_4081674
loop_
_publ_author_name
'Rong, Weifeng'
'Cheng, Jianhua'
'Mou, Zehuai'
'Xie, Hongyan'
'Cui, Dongmei'

_publ_section_title
;
 Facile Preparation of a Scandium Terminal Imido Complex Supported by a
 Phosphazene Ligand
;
_journal_issue 19
_journal_name_full Organometallics
_journal_page_first 5523
_journal_paper_doi 10.1021/om400803q
_journal_volume 32
_journal_year 2013
_chemical_formula_sum 'C67 H88 N4 P2 Si Y'
_chemical_formula_weight 1128.35
_chemical_name_systematic
; 
 ? 
;
_space_group_IT_number 15
_symmetry_cell_setting monoclinic
_symmetry_space_group_name_Hall '-C 2yc'
_symmetry_space_group_name_H-M 'C 1 2/c 1'
_atom_sites_solution_hydrogens geom
_atom_sites_solution_primary direct
_atom_sites_solution_secondary difmap
_audit_creation_method SHELXL-97
_cell_angle_alpha 90.00
_cell_angle_beta 108.7800(10)
_cell_angle_gamma 90.00
_cell_formula_units_Z 8
_cell_length_a 48.821(3)
_cell_length_b 14.3262(8)
_cell_length_c 19.1490(12)
_cell_measurement_temperature 273(2)
_cell_volume 12680.2(13)
_computing_structure_refinement 'SHELXL-97 (Sheldrick, 1997)'
_computing_structure_solution 'SHELXS-97 (Sheldrick, 1990)'
_diffrn_ambient_temperature 273(2)
_diffrn_measured_fraction_theta_full 0.998
_diffrn_measured_fraction_theta_max 0.998
_diffrn_radiation_monochromator graphite
_diffrn_radiation_source 'fine-focus sealed tube'
_diffrn_radiation_type MoK\a
_diffrn_radiation_wavelength 0.71073
_diffrn_reflns_av_R_equivalents 0.1101
_diffrn_reflns_av_sigmaI/netI 0.1370
_diffrn_reflns_limit_h_max 58
_diffrn_reflns_limit_h_min -57
_diffrn_reflns_limit_k_max 17
_diffrn_reflns_limit_k_min -9
_diffrn_reflns_limit_l_max 22
_diffrn_reflns_limit_l_min -22
_diffrn_reflns_number 35194
_diffrn_reflns_theta_full 25.06
_diffrn_reflns_theta_max 25.06
_diffrn_reflns_theta_min 1.49
_exptl_absorpt_coefficient_mu 1.031
_exptl_absorpt_correction_T_max 0.8608
_exptl_absorpt_correction_T_min 0.8204
_exptl_absorpt_correction_type multi-scan
_exptl_crystal_colour colorless
_exptl_crystal_density_diffrn 1.182
_exptl_crystal_density_method 'not measured'
_exptl_crystal_description block
_exptl_crystal_F_000 4808
_exptl_crystal_size_max 0.20
_exptl_crystal_size_mid 0.18
_exptl_crystal_size_min 0.15
_refine_diff_density_max 1.263
_refine_diff_density_min -0.437
_refine_diff_density_rms 0.079
_refine_ls_extinction_method none
_refine_ls_goodness_of_fit_ref 0.981
_refine_ls_hydrogen_treatment mixed
_refine_ls_matrix_type full
_refine_ls_number_parameters 680
_refine_ls_number_reflns 11223
_refine_ls_number_restraints 0
_refine_ls_restrained_S_all 0.981
_refine_ls_R_factor_all 0.1577
_refine_ls_R_factor_gt 0.0732
_refine_ls_shift/su_max 0.042
_refine_ls_shift/su_mean 0.001
_refine_ls_structure_factor_coef Fsqd
_refine_ls_weighting_details 'calc w=1/[\s^2^(Fo^2^)+(0.0913P)^2^+0.0000P] where P=(Fo^2^+2Fc^2^)/3'
_refine_ls_weighting_scheme calc
_refine_ls_wR_factor_gt 0.1589
_refine_ls_wR_factor_ref 0.1992
_reflns_number_gt 5804
_reflns_number_total 11223
_reflns_threshold_expression >2sigma(I)
_cod_data_source_file om400803q_si_003.cif
_cod_data_source_block 9
_cod_original_cell_volume 12680.1(13)
_cod_original_sg_symbol_H-M C2/c
_cod_database_code 4081674

loop_
_symmetry_equiv_pos_as_xyz
'x, y, z'
'-x, y, -z+1/2'
'x+1/2, y+1/2, z'
'-x+1/2, y+1/2, -z+1/2'
'-x, -y, -z'
'x, -y, z-1/2'
'-x+1/2, -y+1/2, -z'
'x+1/2, -y+1/2, z-1/2'

loop_
_atom_site_label
_atom_site_type_symbol
_atom_site_fract_x
_atom_site_fract_y
_atom_site_fract_z
_atom_site_U_iso_or_equiv
_atom_site_adp_type
_atom_site_occupancy
_atom_site_symmetry_multiplicity
_atom_site_calc_flag
_atom_site_refinement_flags
Y1 Y 0.119314(12) 0.29409(4) 0.55820(3) 0.0375(2) Uani 1 1 d .
N1 N 0.08118(9) 0.2575(3) 0.4512(2) 0.0359(12) Uani 1 1 d .
N2 N 0.12840(9) 0.3068(3) 0.4341(2) 0.0326(11) Uani 1 1 d .
N3 N 0.16235(9) 0.2284(3) 0.5469(2) 0.0359(12) Uani 1 1 d .
N4 N 0.09598(12) 0.2284(4) 0.6283(3) 0.0448(15) Uani 1 1 d .
P1 P 0.09584(3) 0.27616(11) 0.38773(9) 0.0348(4) Uani 1 1 d .
P2 P 0.16057(3) 0.26553(11) 0.46557(8) 0.0339(4) Uani 1 1 d .
Si1 Si 0.13423(5) 0.57183(14) 0.60441(11) 0.0599(6) Uani 1 1 d .
H1 H 0.0840(12) 0.214(4) 0.599(3) 0.03(2) Uiso 1 1 d .
C1 C 0.05028(12) 0.2543(4) 0.4386(3) 0.0391(15) Uani 1 1 d .
C2 C 0.03592(12) 0.3354(4) 0.4492(3) 0.0397(15) Uani 1 1 d .
C3 C 0.00636(13) 0.3309(5) 0.4394(3) 0.0508(17) Uani 1 1 d .
H3 H -0.0032 0.3843 0.4466 0.061 Uiso 1 1 calc R
C4 C -0.00881(14) 0.2495(6) 0.4193(4) 0.0580(19) Uani 1 1 d .
H4 H -0.0286 0.2481 0.4122 0.070 Uiso 1 1 calc R
C5 C 0.00525(14) 0.1696(5) 0.4095(4) 0.060(2) Uani 1 1 d .
H5 H -0.0051 0.1144 0.3964 0.072 Uiso 1 1 calc R
C6 C 0.03501(13) 0.1701(5) 0.4191(3) 0.0483(17) Uani 1 1 d .
C7 C 0.05126(13) 0.4272(4) 0.4761(3) 0.0436(16) Uani 1 1 d .
H7 H 0.0712 0.4213 0.4754 0.052 Uiso 1 1 calc R
C8 C 0.03753(14) 0.5109(4) 0.4280(3) 0.0542(18) Uani 1 1 d .
H8A H 0.0372 0.5000 0.3782 0.081 Uiso 1 1 calc R
H8B H 0.0487 0.5660 0.4468 0.081 Uiso 1 1 calc R
H8C H 0.0181 0.5194 0.4287 0.081 Uiso 1 1 calc R
C9 C 0.05263(14) 0.4462(5) 0.5567(3) 0.0582(19) Uani 1 1 d .
H9A H 0.0333 0.4497 0.5594 0.087 Uiso 1 1 calc R
H9B H 0.0624 0.5043 0.5730 0.087 Uiso 1 1 calc R
H9C H 0.0630 0.3966 0.5878 0.087 Uiso 1 1 calc R
C10 C 0.04893(15) 0.0783(5) 0.4078(5) 0.072(2) Uani 1 1 d .
H10 H 0.0693 0.0921 0.4143 0.086 Uiso 1 1 calc R
C11 C 0.04885(17) 0.0059(6) 0.4660(6) 0.111(4) Uani 1 1 d .
H11A H 0.0605 0.0278 0.5137 0.167 Uiso 1 1 calc R
H11B H 0.0566 -0.0518 0.4551 0.167 Uiso 1 1 calc R
H11C H 0.0294 -0.0039 0.4658 0.167 Uiso 1 1 calc R
C12 C 0.03580(18) 0.0408(6) 0.3303(5) 0.098(3) Uani 1 1 d .
H12A H 0.0162 0.0219 0.3228 0.147 Uiso 1 1 calc R
H12B H 0.0468 -0.0119 0.3234 0.147 Uiso 1 1 calc R
H12C H 0.0360 0.0887 0.2954 0.147 Uiso 1 1 calc R
C13 C 0.07840(12) 0.3693(4) 0.3277(3) 0.0350(14) Uani 1 1 d .
C14 C 0.04959(13) 0.3603(4) 0.2825(3) 0.0452(16) Uani 1 1 d .
H14 H 0.0396 0.3052 0.2831 0.054 Uiso 1 1 calc R
C15 C 0.03597(14) 0.4324(5) 0.2371(3) 0.0516(18) Uani 1 1 d .
H15 H 0.0169 0.4257 0.2068 0.062 Uiso 1 1 calc R
C16 C 0.05058(16) 0.5143(5) 0.2368(4) 0.0557(19) Uani 1 1 d .
H16 H 0.0413 0.5630 0.2062 0.067 Uiso 1 1 calc R
C17 C 0.07827(17) 0.5247(5) 0.2803(4) 0.0583(19) Uani 1 1 d .
H17 H 0.0879 0.5807 0.2798 0.070 Uiso 1 1 calc R
C18 C 0.09264(14) 0.4519(4) 0.3260(3) 0.0435(16) Uani 1 1 d .
H18 H 0.1118 0.4592 0.3554 0.052 Uiso 1 1 calc R
C19 C 0.09546(12) 0.1785(4) 0.3277(3) 0.0381(15) Uani 1 1 d .
C20 C 0.08571(13) 0.1847(5) 0.2509(4) 0.0519(18) Uani 1 1 d .
H20 H 0.0784 0.2410 0.2284 0.062 Uiso 1 1 calc R
C21 C 0.08681(15) 0.1075(5) 0.2075(4) 0.065(2) Uani 1 1 d .
H21 H 0.0799 0.1125 0.1564 0.078 Uiso 1 1 calc R
C22 C 0.09789(15) 0.0253(5) 0.2393(5) 0.067(2) Uani 1 1 d .
H22 H 0.0987 -0.0258 0.2101 0.080 Uiso 1 1 calc R
C23 C 0.10790(14) 0.0177(5) 0.3145(5) 0.062(2) Uani 1 1 d .
H23 H 0.1155 -0.0388 0.3362 0.075 Uiso 1 1 calc R
C24 C 0.10691(13) 0.0936(4) 0.3587(4) 0.0480(17) Uani 1 1 d .
H24 H 0.1140 0.0876 0.4098 0.058 Uiso 1 1 calc R
C25 C 0.16976(11) 0.1823(4) 0.4063(3) 0.0346(14) Uani 1 1 d .
C26 C 0.16070(12) 0.2008(4) 0.3303(3) 0.0412(15) Uani 1 1 d .
H26 H 0.1494 0.2530 0.3118 0.049 Uiso 1 1 calc R
C27 C 0.16840(13) 0.1429(5) 0.2832(3) 0.0464(17) Uani 1 1 d .
H27 H 0.1624 0.1562 0.2330 0.056 Uiso 1 1 calc R
C28 C 0.18490(14) 0.0651(5) 0.3094(4) 0.0519(18) Uani 1 1 d .
H28 H 0.1893 0.0245 0.2767 0.062 Uiso 1 1 calc R
C29 C 0.19484(14) 0.0468(4) 0.3834(4) 0.0514(18) Uani 1 1 d .
H29 H 0.2066 -0.0047 0.4011 0.062 Uiso 1 1 calc R
C30 C 0.18724(12) 0.1060(4) 0.4322(3) 0.0419(16) Uani 1 1 d .
H30 H 0.1940 0.0938 0.4826 0.050 Uiso 1 1 calc R
C31 C 0.18411(12) 0.3614(4) 0.4618(3) 0.0364(14) Uani 1 1 d .
C32 C 0.20833(13) 0.3499(5) 0.4403(4) 0.0535(18) Uani 1 1 d .
H32 H 0.2130 0.2907 0.4280 0.064 Uiso 1 1 calc R
C33 C 0.22569(15) 0.4245(6) 0.4367(4) 0.067(2) Uani 1 1 d .
H33 H 0.2418 0.4151 0.4217 0.081 Uiso 1 1 calc R
C34 C 0.21929(15) 0.5133(6) 0.4555(4) 0.062(2) Uani 1 1 d .
H34 H 0.2309 0.5636 0.4528 0.074 Uiso 1 1 calc R
C35 C 0.19540(14) 0.5266(5) 0.4783(4) 0.0587(19) Uani 1 1 d .
H35 H 0.1910 0.5857 0.4918 0.070 Uiso 1 1 calc R
C36 C 0.17796(13) 0.4505(4) 0.4810(3) 0.0454(16) Uani 1 1 d .
H36 H 0.1618 0.4596 0.4959 0.054 Uiso 1 1 calc R
C37 C 0.18505(14) 0.1739(5) 0.5974(3) 0.0453(17) Uani 1 1 d .
C38 C 0.21003(14) 0.2178(5) 0.6448(4) 0.0550(19) Uani 1 1 d .
C39 C 0.23102(17) 0.1629(7) 0.6936(4) 0.079(3) Uani 1 1 d .
H39 H 0.2477 0.1910 0.7244 0.095 Uiso 1 1 calc R
C40 C 0.2278(2) 0.0684(8) 0.6973(5) 0.091(3) Uani 1 1 d .
H40 H 0.2421 0.0326 0.7303 0.109 Uiso 1 1 calc R
C41 C 0.2032(2) 0.0272(6) 0.6516(5) 0.085(3) Uani 1 1 d .
H41 H 0.2011 -0.0371 0.6537 0.102 Uiso 1 1 calc R
C42 C 0.18143(17) 0.0782(5) 0.6027(4) 0.056(2) Uani 1 1 d .
C43 C 0.1544(2) 0.0282(5) 0.5554(4) 0.075(2) Uani 1 1 d .
H43 H 0.1455 0.0684 0.5127 0.090 Uiso 1 1 calc R
C44 C 0.1591(2) -0.0668(6) 0.5251(6) 0.128(4) Uani 1 1 d .
H44A H 0.1735 -0.0613 0.5009 0.192 Uiso 1 1 calc R
H44B H 0.1413 -0.0881 0.4903 0.192 Uiso 1 1 calc R
H44C H 0.1656 -0.1107 0.5649 0.192 Uiso 1 1 calc R
C45 C 0.13226(16) 0.0163(6) 0.5957(4) 0.076(2) Uani 1 1 d .
H45A H 0.1409 -0.0172 0.6408 0.114 Uiso 1 1 calc R
H45B H 0.1159 -0.0178 0.5650 0.114 Uiso 1 1 calc R
H45C H 0.1261 0.0767 0.6065 0.114 Uiso 1 1 calc R
C46 C 0.21470(13) 0.3211(6) 0.6466(4) 0.061(2) Uani 1 1 d .
H46 H 0.1987 0.3486 0.6068 0.073 Uiso 1 1 calc R
C47 C 0.21374(17) 0.3627(6) 0.7202(4) 0.086(3) Uani 1 1 d .
H47A H 0.1956 0.3474 0.7269 0.129 Uiso 1 1 calc R
H47B H 0.2157 0.4293 0.7192 0.129 Uiso 1 1 calc R
H47C H 0.2293 0.3373 0.7602 0.129 Uiso 1 1 calc R
C48 C 0.24291(15) 0.3493(7) 0.6341(5) 0.102(3) Uani 1 1 d .
H48A H 0.2590 0.3284 0.6748 0.153 Uiso 1 1 calc R
H48B H 0.2436 0.4160 0.6302 0.153 Uiso 1 1 calc R
H48C H 0.2438 0.3213 0.5893 0.153 Uiso 1 1 calc R
C49 C 0.08982(12) 0.2298(4) 0.6951(3) 0.0356(14) Uani 1 1 d .
C50 C 0.11263(13) 0.2449(4) 0.7617(3) 0.0409(15) Uani 1 1 d .
C51 C 0.10711(14) 0.2418(4) 0.8287(3) 0.0471(16) Uani 1 1 d .
H51 H 0.1223 0.2507 0.8723 0.057 Uiso 1 1 calc R
C52 C 0.07957(15) 0.2255(4) 0.8317(4) 0.0547(18) Uani 1 1 d .
H52 H 0.0762 0.2224 0.8769 0.066 Uiso 1 1 calc R
C53 C 0.05730(14) 0.2141(4) 0.7670(4) 0.0516(17) Uani 1 1 d .
H53 H 0.0387 0.2046 0.7691 0.062 Uiso 1 1 calc R
C54 C 0.06130(12) 0.2160(4) 0.6988(3) 0.0408(15) Uani 1 1 d .
C55 C 0.03571(13) 0.1968(4) 0.6301(4) 0.0493(17) Uani 1 1 d .
H55 H 0.0407 0.2205 0.5878 0.059 Uiso 1 1 calc R
C56 C 0.03090(18) 0.0928(6) 0.6196(5) 0.101(3) Uani 1 1 d .
H56A H 0.0485 0.0633 0.6192 0.151 Uiso 1 1 calc R
H56B H 0.0160 0.0811 0.5736 0.151 Uiso 1 1 calc R
H56C H 0.0252 0.0679 0.6593 0.151 Uiso 1 1 calc R
C57 C 0.00763(15) 0.2442(7) 0.6294(5) 0.099(3) Uani 1 1 d .
H57A H 0.0014 0.2192 0.6684 0.149 Uiso 1 1 calc R
H57B H -0.0070 0.2330 0.5828 0.149 Uiso 1 1 calc R
H57C H 0.0108 0.3101 0.6364 0.149 Uiso 1 1 calc R
C58 C 0.14329(12) 0.2610(4) 0.7631(3) 0.0441(16) Uani 1 1 d .
H58 H 0.1425 0.2820 0.7138 0.053 Uiso 1 1 calc R
C59 C 0.16060(13) 0.1705(5) 0.7788(4) 0.061(2) Uani 1 1 d .
H59A H 0.1625 0.1494 0.8277 0.092 Uiso 1 1 calc R
H59B H 0.1795 0.1813 0.7748 0.092 Uiso 1 1 calc R
H59C H 0.1508 0.1239 0.7436 0.092 Uiso 1 1 calc R
C60 C 0.15861(15) 0.3374(5) 0.8177(4) 0.073(2) Uani 1 1 d .
H60A H 0.1474 0.3937 0.8069 0.109 Uiso 1 1 calc R
H60B H 0.1774 0.3488 0.8134 0.109 Uiso 1 1 calc R
H60C H 0.1607 0.3175 0.8670 0.109 Uiso 1 1 calc R
C61 C 0.13172(14) 0.4435(5) 0.6117(4) 0.0574(19) Uani 1 1 d .
H61A H 0.1213 0.4410 0.6471 0.069 Uiso 1 1 calc R
H61B H 0.1516 0.4308 0.6411 0.069 Uiso 1 1 calc R
C62 C 0.1124(2) 0.6368(6) 0.6532(5) 0.099(3) Uani 1 1 d .
H62A H 0.0923 0.6228 0.6304 0.148 Uiso 1 1 calc R
H62B H 0.1154 0.7027 0.6500 0.148 Uiso 1 1 calc R
H62C H 0.1183 0.6183 0.7040 0.148 Uiso 1 1 calc R
C63 C 0.17213(17) 0.6135(6) 0.6473(5) 0.096(3) Uani 1 1 d .
H63A H 0.1786 0.5985 0.6989 0.144 Uiso 1 1 calc R
H63B H 0.1728 0.6799 0.6413 0.144 Uiso 1 1 calc R
H63C H 0.1845 0.5836 0.6239 0.144 Uiso 1 1 calc R
C64 C 0.12097(19) 0.6164(5) 0.5072(4) 0.086(3) Uani 1 1 d .
H64A H 0.1324 0.5899 0.4798 0.129 Uiso 1 1 calc R
H64B H 0.1226 0.6832 0.5075 0.129 Uiso 1 1 calc R
H64C H 0.1011 0.5990 0.4847 0.129 Uiso 1 1 calc R
C65 C 0.2741(2) 0.7193(7) 0.5261(5) 0.109(3) Uiso 1 1 d .
H65A H 0.2808 0.6552 0.5289 0.131 Uiso 1 1 calc R
H65B H 0.2910 0.7550 0.5535 0.131 Uiso 1 1 calc R
C66 C 0.2590(3) 0.7186(9) 0.5708(7) 0.158(5) Uiso 1 1 d .
H66 H 0.2685 0.6922 0.6166 0.189 Uiso 1 1 calc R
C67 C 0.2296(3) 0.7519(9) 0.5625(7) 0.161(5) Uiso 1 1 d .
H67A H 0.2291 0.8049 0.5935 0.193 Uiso 1 1 calc R
H67B H 0.2165 0.7031 0.5671 0.193 Uiso 1 1 calc R

loop_
_atom_site_aniso_label
_atom_site_aniso_U_11
_atom_site_aniso_U_22
_atom_site_aniso_U_33
_atom_site_aniso_U_23
_atom_site_aniso_U_13
_atom_site_aniso_U_12
Y1 0.0311(3) 0.0406(4) 0.0474(4) -0.0014(3) 0.0216(3) -0.0016(3)
N1 0.027(3) 0.034(3) 0.053(3) 0.003(2) 0.022(2) -0.002(2)
N2 0.028(3) 0.028(3) 0.046(3) 0.003(2) 0.018(2) -0.002(2)
N3 0.034(3) 0.032(3) 0.047(3) 0.001(2) 0.020(2) -0.001(2)
N4 0.030(3) 0.054(4) 0.050(4) 0.006(3) 0.012(3) 0.000(3)
P1 0.0292(8) 0.0311(10) 0.0487(9) 0.0001(8) 0.0192(7) -0.0011(7)
P2 0.0283(8) 0.0332(10) 0.0453(9) -0.0010(7) 0.0190(7) -0.0025(7)
Si1 0.0723(14) 0.0485(13) 0.0698(14) -0.0086(11) 0.0379(12) -0.0065(11)
C1 0.028(3) 0.046(4) 0.048(4) 0.003(3) 0.019(3) -0.003(3)
C2 0.031(3) 0.049(4) 0.042(4) 0.005(3) 0.017(3) 0.005(3)
C3 0.034(4) 0.064(5) 0.058(4) 0.000(4) 0.019(3) 0.005(4)
C4 0.025(4) 0.077(5) 0.068(5) 0.012(4) 0.009(3) -0.001(4)
C5 0.033(4) 0.067(5) 0.078(5) 0.001(4) 0.017(4) -0.011(4)
C6 0.036(4) 0.050(4) 0.063(4) 0.002(4) 0.022(3) -0.006(3)
C7 0.034(4) 0.054(4) 0.045(4) -0.002(3) 0.016(3) 0.010(3)
C8 0.062(5) 0.046(4) 0.059(4) -0.003(4) 0.026(4) 0.003(4)
C9 0.054(4) 0.067(5) 0.055(4) -0.007(4) 0.019(4) 0.011(4)
C10 0.044(4) 0.051(5) 0.133(7) 0.007(5) 0.045(5) -0.007(4)
C11 0.056(6) 0.065(6) 0.209(11) 0.035(7) 0.036(6) 0.006(5)
C12 0.080(6) 0.078(7) 0.147(9) -0.047(6) 0.053(6) -0.031(5)
C13 0.035(3) 0.032(4) 0.043(3) -0.007(3) 0.020(3) 0.000(3)
C14 0.048(4) 0.038(4) 0.052(4) 0.002(3) 0.019(3) -0.002(3)
C15 0.048(4) 0.067(5) 0.039(4) 0.002(4) 0.013(3) 0.012(4)
C16 0.072(5) 0.044(5) 0.050(4) 0.011(4) 0.018(4) 0.015(4)
C17 0.074(5) 0.041(4) 0.063(5) 0.001(4) 0.026(4) -0.007(4)
C18 0.049(4) 0.035(4) 0.048(4) -0.003(3) 0.018(3) -0.003(3)
C19 0.029(3) 0.027(4) 0.060(4) -0.002(3) 0.017(3) -0.005(3)
C20 0.040(4) 0.044(4) 0.073(5) -0.007(4) 0.021(4) -0.005(3)
C21 0.059(5) 0.057(5) 0.077(5) -0.031(4) 0.021(4) -0.005(4)
C22 0.056(5) 0.043(5) 0.109(7) -0.035(5) 0.036(5) -0.008(4)
C23 0.046(4) 0.039(5) 0.109(7) -0.009(5) 0.035(5) 0.000(3)
C24 0.036(4) 0.037(4) 0.077(5) -0.001(4) 0.027(3) -0.005(3)
C25 0.026(3) 0.031(4) 0.052(4) -0.002(3) 0.020(3) -0.004(3)
C26 0.035(3) 0.040(4) 0.049(4) -0.006(3) 0.015(3) -0.004(3)
C27 0.051(4) 0.053(5) 0.040(4) -0.011(3) 0.021(3) -0.011(4)
C28 0.046(4) 0.057(5) 0.066(5) -0.018(4) 0.037(4) -0.010(4)
C29 0.048(4) 0.039(4) 0.075(5) -0.003(4) 0.030(4) 0.003(3)
C30 0.035(4) 0.043(4) 0.055(4) 0.001(3) 0.024(3) -0.002(3)
C31 0.035(3) 0.034(4) 0.045(3) 0.000(3) 0.019(3) -0.005(3)
C32 0.048(4) 0.047(4) 0.079(5) -0.010(4) 0.037(4) -0.014(3)
C33 0.052(5) 0.076(6) 0.092(6) -0.027(5) 0.047(4) -0.029(4)
C34 0.057(5) 0.064(5) 0.067(5) -0.004(4) 0.024(4) -0.032(4)
C35 0.056(5) 0.046(5) 0.075(5) -0.008(4) 0.021(4) -0.015(4)
C36 0.034(4) 0.045(4) 0.061(4) -0.001(3) 0.021(3) -0.006(3)
C37 0.050(4) 0.050(4) 0.049(4) 0.014(3) 0.035(3) 0.016(3)
C38 0.034(4) 0.076(6) 0.063(4) 0.032(4) 0.026(3) 0.021(4)
C39 0.058(5) 0.111(8) 0.077(6) 0.032(6) 0.034(4) 0.023(5)
C40 0.086(7) 0.132(10) 0.067(6) 0.052(6) 0.043(5) 0.057(7)
C41 0.139(9) 0.067(6) 0.073(6) 0.034(5) 0.068(6) 0.047(6)
C42 0.091(6) 0.047(5) 0.046(4) 0.017(4) 0.043(4) 0.023(4)
C43 0.143(8) 0.036(5) 0.056(5) 0.008(4) 0.047(5) 0.001(5)
C44 0.216(12) 0.058(6) 0.175(10) -0.029(6) 0.153(10) -0.037(7)
C45 0.073(5) 0.071(6) 0.080(5) -0.002(5) 0.018(5) 0.011(4)
C46 0.032(4) 0.093(6) 0.054(4) 0.020(4) 0.009(3) -0.004(4)
C47 0.073(6) 0.088(7) 0.085(6) 0.007(5) 0.011(5) -0.017(5)
C48 0.040(5) 0.150(9) 0.113(7) 0.036(7) 0.019(5) -0.020(5)
C49 0.039(4) 0.029(4) 0.044(3) 0.000(3) 0.019(3) -0.001(3)
C50 0.039(4) 0.033(4) 0.052(4) 0.004(3) 0.016(3) 0.003(3)
C51 0.051(4) 0.042(4) 0.047(4) 0.002(3) 0.013(3) -0.007(3)
C52 0.067(5) 0.052(5) 0.055(4) 0.001(4) 0.033(4) -0.006(4)
C53 0.050(4) 0.050(5) 0.065(5) 0.002(4) 0.032(4) -0.005(3)
C54 0.037(4) 0.035(4) 0.056(4) 0.005(3) 0.022(3) 0.000(3)
C55 0.039(4) 0.049(4) 0.065(4) 0.010(4) 0.025(3) -0.008(3)
C56 0.085(6) 0.078(6) 0.106(7) 0.013(6) -0.017(5) -0.023(5)
C57 0.040(5) 0.172(10) 0.089(6) 0.017(6) 0.025(4) 0.026(5)
C58 0.039(4) 0.042(4) 0.049(4) 0.004(3) 0.010(3) -0.003(3)
C59 0.040(4) 0.070(5) 0.075(5) 0.002(4) 0.020(4) 0.008(4)
C60 0.048(4) 0.082(6) 0.087(5) -0.020(5) 0.022(4) -0.016(4)
C61 0.046(4) 0.063(5) 0.067(4) -0.003(4) 0.024(4) 0.002(4)
C62 0.136(8) 0.063(6) 0.131(8) -0.024(5) 0.090(7) -0.001(5)
C63 0.094(7) 0.080(6) 0.120(7) -0.023(6) 0.044(6) -0.026(5)
C64 0.120(7) 0.053(5) 0.100(6) 0.018(5) 0.057(6) 0.026(5)

loop_
_atom_type_symbol
_atom_type_description
_atom_type_scat_dispersion_real
_atom_type_scat_dispersion_imag
_atom_type_scat_source
C C 0.0033 0.0016 'International Tables Vol C Tables 4.2.6.8 and 6.1.1.4'
H H 0.0000 0.0000 'International Tables Vol C Tables 4.2.6.8 and 6.1.1.4'
N N 0.0061 0.0033 'International Tables Vol C Tables 4.2.6.8 and 6.1.1.4'
Si Si 0.0817 0.0704 'International Tables Vol C Tables 4.2.6.8 and 6.1.1.4'
P P 0.1023 0.0942 'International Tables Vol C Tables 4.2.6.8 and 6.1.1.4'
Y Y -2.7962 3.5667 'International Tables Vol C Tables 4.2.6.8 and 6.1.1.4'

loop_
_geom_angle_atom_site_label_1
_geom_angle_atom_site_label_2
_geom_angle_atom_site_label_3
_geom_angle
_geom_angle_site_symmetry_3
N4 Y1 N1 90.91(19) .
N4 Y1 C61 103.3(2) .
N1 Y1 C61 127.0(2) .
N4 Y1 N3 121.74(18) .
N1 Y1 N3 108.01(15) .
C61 Y1 N3 106.69(19) .
N4 Y1 N2 149.75(19) .
N1 Y1 N2 62.00(14) .
C61 Y1 N2 103.94(19) .
N3 Y1 N2 61.39(14) .
C1 N1 P1 124.6(4) .
C1 N1 Y1 130.1(3) .
P1 N1 Y1 101.6(2) .
P2 N2 P1 141.2(3) .
P2 N2 Y1 93.80(19) .
P1 N2 Y1 93.27(18) .
C37 N3 P2 127.8(4) .
C37 N3 Y1 131.7(3) .
P2 N3 Y1 100.5(2) .
C49 N4 Y1 147.4(5) .
N2 P1 N1 103.2(2) .
N2 P1 C13 109.4(2) .
N1 P1 C13 111.8(2) .
N2 P1 C19 111.6(2) .
N1 P1 C19 115.7(3) .
C13 P1 C19 105.3(3) .
N2 P2 N3 103.0(2) .
N2 P2 C25 114.8(3) .
N3 P2 C25 116.2(3) .
N2 P2 C31 105.3(3) .
N3 P2 C31 116.7(3) .
C25 P2 C31 100.8(3) .
C61 Si1 C63 111.4(4) .
C61 Si1 C62 113.2(3) .
C63 Si1 C62 105.3(4) .
C61 Si1 C64 113.8(3) .
C63 Si1 C64 107.8(4) .
C62 Si1 C64 104.8(4) .
C6 C1 C2 120.1(5) .
C6 C1 N1 120.4(5) .
C2 C1 N1 119.4(5) .
C3 C2 C1 119.0(6) .
C3 C2 C7 117.5(6) .
C1 C2 C7 123.4(5) .
C4 C3 C2 121.4(6) .
C3 C4 C5 119.8(6) .
C4 C5 C6 121.2(7) .
C1 C6 C5 118.5(6) .
C1 C6 C10 123.7(6) .
C5 C6 C10 117.8(6) .
C2 C7 C8 113.7(5) .
C2 C7 C9 110.4(5) .
C8 C7 C9 109.4(5) .
C12 C10 C11 112.1(7) .
C12 C10 C6 112.2(7) .
C11 C10 C6 112.1(6) .
C18 C13 C14 118.6(6) .
C18 C13 P1 121.1(5) .
C14 C13 P1 120.3(5) .
C15 C14 C13 120.4(6) .
C16 C15 C14 119.9(6) .
C17 C16 C15 120.7(7) .
C16 C17 C18 120.4(7) .
C13 C18 C17 120.0(6) .
C24 C19 C20 117.4(6) .
C24 C19 P1 119.0(5) .
C20 C19 P1 123.5(5) .
C19 C20 C21 120.8(7) .
C22 C21 C20 120.5(7) .
C21 C22 C23 119.8(7) .
C22 C23 C24 120.6(7) .
C19 C24 C23 120.8(7) .
C30 C25 C26 118.4(5) .
C30 C25 P2 123.3(5) .
C26 C25 P2 118.0(4) .
C27 C26 C25 120.6(6) .
C26 C27 C28 120.4(6) .
C29 C28 C27 120.4(6) .
C28 C29 C30 119.7(6) .
C25 C30 C29 120.5(6) .
C32 C31 C36 117.8(6) .
C32 C31 P2 122.6(5) .
C36 C31 P2 119.6(4) .
C31 C32 C33 121.4(7) .
C32 C33 C34 120.4(6) .
C35 C34 C33 119.5(7) .
C34 C35 C36 119.4(7) .
C35 C36 C31 121.5(6) .
C42 C37 C38 119.7(6) .
C42 C37 N3 119.6(6) .
C38 C37 N3 120.5(6) .
C39 C38 C37 118.6(8) .
C39 C38 C46 118.1(7) .
C37 C38 C46 123.3(6) .
C40 C39 C38 121.6(9) .
C39 C40 C41 119.0(8) .
C42 C41 C40 122.1(9) .
C41 C42 C37 118.9(8) .
C41 C42 C43 119.2(8) .
C37 C42 C43 121.9(6) .
C42 C43 C45 111.8(6) .
C42 C43 C44 116.1(8) .
C45 C43 C44 108.2(6) .
C38 C46 C48 113.4(7) .
C38 C46 C47 110.7(6) .
C48 C46 C47 109.6(6) .
N4 C49 C50 119.1(5) .
N4 C49 C54 122.7(5) .
C50 C49 C54 118.2(5) .
C51 C50 C49 119.7(6) .
C51 C50 C58 118.3(6) .
C49 C50 C58 122.0(5) .
C52 C51 C50 121.5(6) .
C53 C52 C51 118.7(6) .
C52 C53 C54 122.7(6) .
C53 C54 C49 119.1(6) .
C53 C54 C55 119.2(5) .
C49 C54 C55 121.6(5) .
C56 C55 C54 110.0(5) .
C56 C55 C57 109.7(6) .
C54 C55 C57 114.5(6) .
C50 C58 C59 111.0(5) .
C50 C58 C60 112.7(5) .
C59 C58 C60 110.8(5) .
Si1 C61 Y1 151.6(4) .
C66 C65 C67 139.7(10) 7_566
C65 C66 C67 131.9(13) .
C66 C67 C65 88.4(9) 7_566

loop_
_geom_bond_atom_site_label_1
_geom_bond_atom_site_label_2
_geom_bond_distance
_geom_bond_site_symmetry_2
Y1 N4 2.230(5) .
Y1 N1 2.342(5) .
Y1 C61 2.366(6) .
Y1 N3 2.375(4) .
Y1 N2 2.561(4) .
N1 C1 1.450(6) .
N1 P1 1.619(4) .
N2 P2 1.603(4) .
N2 P1 1.612(4) .
N3 C37 1.443(7) .
N3 P2 1.622(5) .
N4 C49 1.404(7) .
P1 C13 1.788(6) .
P1 C19 1.807(6) .
P2 C25 1.799(6) .
P2 C31 1.807(6) .
Si1 C61 1.851(7) .
Si1 C63 1.865(8) .
Si1 C62 1.875(7) .
Si1 C64 1.875(8) .
C1 C6 1.404(8) .
C1 C2 1.406(8) .
C2 C3 1.395(8) .
C2 C7 1.519(8) .
C3 C4 1.368(9) .
C4 C5 1.378(9) .
C5 C6 1.404(8) .
C6 C10 1.527(9) .
C7 C8 1.530(8) .
C7 C9 1.548(8) .
C10 C12 1.514(10) .
C10 C11 1.522(10) .
C13 C18 1.378(8) .
C13 C14 1.400(8) .
C14 C15 1.375(8) .
C15 C16 1.375(9) .
C16 C17 1.348(9) .
C17 C18 1.397(8) .
C19 C24 1.389(8) .
C19 C20 1.395(8) .
C20 C21 1.394(8) .
C21 C22 1.357(10) .
C22 C23 1.367(10) .
C23 C24 1.389(9) .
C25 C30 1.377(8) .
C25 C26 1.404(8) .
C26 C27 1.364(8) .
C27 C28 1.373(9) .
C28 C29 1.366(9) .
C29 C30 1.399(8) .
C31 C32 1.381(8) .
C31 C36 1.388(8) .
C32 C33 1.379(9) .
C33 C34 1.384(9) .
C34 C35 1.384(9) .
C35 C36 1.394(8) .
C37 C42 1.390(9) .
C37 C38 1.412(9) .
C38 C39 1.387(9) .
C38 C46 1.496(10) .
C39 C40 1.368(12) .
C40 C41 1.371(12) .
C41 C42 1.377(10) .
C42 C43 1.518(10) .
C43 C45 1.527(10) .
C43 C44 1.525(10) .
C46 C48 1.527(9) .
C46 C47 1.544(10) .
C49 C50 1.414(8) .
C49 C54 1.431(7) .
C50 C51 1.394(8) .
C50 C58 1.506(8) .
C51 C52 1.384(8) .
C52 C53 1.370(9) .
C53 C54 1.381(8) .
C54 C55 1.519(8) .
C55 C56 1.512(9) .
C55 C57 1.526(9) .
C58 C59 1.524(8) .
C58 C60 1.531(8) .
C65 C66 1.296(13) .
C65 C67 1.699(14) 7_566
C66 C67 1.473(15) .
C67 C65 1.699(14) 7_566
